data_1576562
loop_
_publ_author_name
'Nakano, Issei'
'Huang, Shufang'
'Suzuki, Daiya'
'Kaneko, Kosuke'
'Maegawa, Junki'
'Kawamorita, Soichiro'
'Suzuki, Shuichi'
'Imai, Yoshitane'

_publ_section_title
;
 Electric-field-induced switching of circularly polarized luminescence in
 a multicomponent emissive liquid-crystal system.
;
_journal_issue 14
_journal_name_full 'Soft matter'
_journal_page_first 2762
_journal_page_last 2768
_journal_paper_doi 10.1039/d5sm01195g
_journal_volume 22
_journal_year 2026
_chemical_absolute_configuration 'CHOOSE rm ad rmad syn or unk'
_chemical_formula_moiety 'C10 H12 N4 Pt'
_chemical_formula_sum 'C10 H12 N4 Pt'
_chemical_formula_weight 383.32
_space_group_crystal_system monoclinic
_space_group_IT_number 5
_space_group_name_Hall 'C 2y'
_space_group_name_H-M_alt 'C 1 2 1'
_atom_sites_solution_hydrogens geom
_atom_sites_solution_primary direct
_atom_sites_solution_secondary difmap
_audit_update_record
;
2025-11-22 deposited with the CCDC.	2026-02-05 downloaded from the CCDC.
;
_cell_angle_alpha 90.0000
_cell_angle_beta 92.3430
_cell_angle_gamma 90.0000
_cell_formula_units_Z 2
_cell_length_a 19.7680
_cell_length_b 8.6510
_cell_length_c 3.2781
_cell_measurement_reflns_used 1216
_cell_measurement_temperature 113
_cell_measurement_theta_max 27.50
_cell_measurement_theta_min 3.90
_cell_volume 560.129
_computing_cell_refinement 'CrystalClear-SM Expert 2.1 b45'
_computing_data_collection 'CrystalClear-SM Expert 2.1 b45 (Rigaku, 2015)'
_computing_data_reduction 'CrystalClear-SM Expert 2.1 b45'
_computing_molecular_graphics 'CrystalStructure 4.3'
_computing_publication_material 'CrystalStructure 4.3 (Rigaku, 2019)'
_computing_structure_refinement 'SHELXL Version 2016/4 (Sheldrick, 2008)'
_computing_structure_solution 'SHELXT Version 2014/5 (Sheldrick, 2014)'
_diffrn_ambient_temperature 113
_diffrn_detector_area_resol_mean 5.814
_diffrn_measured_fraction_theta_full 0.994
_diffrn_measured_fraction_theta_max 0.994
_diffrn_measurement_device_type 'Rigaku XtaLAB P200'
_diffrn_measurement_method \w
_diffrn_radiation_type 'Mo K\a'
_diffrn_radiation_wavelength 0.71075
_diffrn_reflns_av_R_equivalents 0.1027
_diffrn_reflns_av_unetI/netI 0.0867
_diffrn_reflns_Laue_measured_fraction_full 0.994
_diffrn_reflns_Laue_measured_fraction_max 0.994
_diffrn_reflns_limit_h_max 25
_diffrn_reflns_limit_h_min -21
_diffrn_reflns_limit_k_max 11
_diffrn_reflns_limit_k_min -11
_diffrn_reflns_limit_l_max 3
_diffrn_reflns_limit_l_min -4
_diffrn_reflns_number 2801
_diffrn_reflns_point_group_measured_fraction_full 0.979
_diffrn_reflns_point_group_measured_fraction_max 0.960
_diffrn_reflns_theta_full 25.242
_diffrn_reflns_theta_max 27.518
_diffrn_reflns_theta_min 3.889
_diffrn_standards_number 0
_exptl_absorpt_coefficient_mu 12.448
_exptl_absorpt_correction_T_max 0.883
_exptl_absorpt_correction_T_min 0.482
_exptl_absorpt_correction_type multi-scan
_exptl_absorpt_process_details 'REQAB (Rigaku, 1998)'
_exptl_crystal_colour red
_exptl_crystal_density_diffrn 2.273
_exptl_crystal_density_method 'not measured'
_exptl_crystal_description chip
_exptl_crystal_F_000 356.00
_exptl_crystal_size_max 0.100
_exptl_crystal_size_mid 0.050
_exptl_crystal_size_min 0.010
_refine_diff_density_max 2.79
_refine_diff_density_min -3.80
_refine_ls_abs_structure_details
;
 Flack x determined using 545 quotients [(I+)-(I-)]/[(I+)+(I-)]
 (Parsons, Flack and Wagner, Acta Cryst. B69 (2013) 249-259).
;
_refine_ls_abs_structure_Flack 0.47(5)
_refine_ls_extinction_method none
_refine_ls_goodness_of_fit_ref 1.070
_refine_ls_hydrogen_treatment constr
_refine_ls_number_parameters 61
_refine_ls_number_reflns 1238
_refine_ls_number_restraints 26
_refine_ls_R_factor_all 0.0467
_refine_ls_R_factor_gt 0.0467
_refine_ls_shift/su_max 0.000
_refine_ls_structure_factor_coef Fsqd
_refine_ls_weighting_details 'w = 1/[\s^2^(Fo^2^)+(0.0705P)^2^] where P=(Fo^2^+2Fc^2^)/3'
_refine_ls_weighting_scheme calc
_refine_ls_wR_factor_gt 0.1148
_refine_ls_wR_factor_ref 0.1148
_reflns_Friedel_coverage 0.810
_reflns_Friedel_fraction_full 0.961
_reflns_Friedel_fraction_max 0.920
_reflns_number_gt 1238
_reflns_number_total 1238
_reflns_threshold_expression F^2^>2.0\s(F^2^)
_cod_data_source_file d5sm01195g2.cif
_cod_data_source_block PILATUS1382
_cod_depositor_comments 'Adding full bibliography for 1576561--1576562.cif.'
_cod_original_cell_volume 560.1289
_cod_database_code 1576562

loop_
_space_group_symop_id
_space_group_symop_operation_xyz
1 +X,+Y,+Z
2 -X,+Y,-Z
3 1/2+X,1/2+Y,+Z
4 1/2-X,1/2+Y,-Z

loop_
_atom_site_label
_atom_site_type_symbol
_atom_site_fract_x
_atom_site_fract_y
_atom_site_fract_z
_atom_site_U_iso_or_equiv
_atom_site_adp_type
_atom_site_occupancy
_atom_site_site_symmetry_order
_atom_site_calc_flag
_atom_site_refinement_flags_posn
_atom_site_refinement_flags_adp
_atom_site_refinement_flags_occupancy
_atom_site_disorder_assembly
_atom_site_disorder_group
PT1 Pt 0.500000 0.5274(5) 0.500000 0.0131(3) Uani 1 2 d S T P . .
N2 N 0.4300(9) 0.360(2) 0.456(5) 0.018(2) Uani 1 1 d D . . . .
N3 N 0.4025(9) 0.8137(18) 0.456(4) 0.024(4) Uani 1 1 d D . . . .
N10 N 0.4167(9) 0.6547(19) 0.455(6) 0.018(2) Uani 1 1 d D . . . .
C4 C 0.3639(9) 0.4090(19) 0.410(5) 0.018(2) Uani 1 1 d D . . . .
H4 H 0.327089 0.338923 0.380094 0.021 Uiso 1 1 calc R U . . .
C5 C 0.3551(9) 0.5682(14) 0.411(5) 0.018(2) Uani 1 1 d D . . . .
C6 C 0.4425(12) 0.192(2) 0.469(7) 0.023(4) Uani 1 1 d . . . . .
H6A H 0.475214 0.164032 0.264404 0.028 Uiso 1 1 calc R U . . .
H6B H 0.399881 0.136485 0.410204 0.028 Uiso 0.5 1 calc R U P . .
H6C H 0.460603 0.162579 0.740973 0.028 Uiso 1 1 calc R U . . .
C8 C 0.3309(9) 0.824(2) 0.407(5) 0.027(4) Uani 1 1 d D . . . .
H8 H 0.306387 0.918250 0.396794 0.033 Uiso 1 1 calc R U . . .
C9 C 0.3004(10) 0.6741(19) 0.377(6) 0.027(5) Uani 1 1 d D . . . .
H9 H 0.253560 0.650685 0.341828 0.033 Uiso 1 1 calc R U . . .

loop_
_atom_site_aniso_label
_atom_site_aniso_U_11
_atom_site_aniso_U_22
_atom_site_aniso_U_33
_atom_site_aniso_U_23
_atom_site_aniso_U_13
_atom_site_aniso_U_12
PT1 0.0099(4) 0.0146(4) 0.0150(4) 0.000 0.0016(2) 0.000
N2 0.013(4) 0.022(7) 0.018(3) 0.000(3) -0.002(3) -0.001(3)
N3 0.030(11) 0.021(9) 0.022(8) -0.005(7) 0.006(7) 0.017(9)
N10 0.013(4) 0.022(7) 0.018(3) 0.000(3) -0.002(3) -0.001(3)
C4 0.013(4) 0.022(7) 0.018(3) 0.000(3) -0.002(3) -0.001(3)
C5 0.013(4) 0.022(7) 0.018(3) 0.000(3) -0.002(3) -0.001(3)
C6 0.020(11) 0.013(9) 0.037(11) 0.003(8) 0.001(9) 0.005(8)
C8 0.024(10) 0.030(12) 0.028(10) 0.002(9) 0.006(8) -0.001(9)
C9 0.026(11) 0.025(11) 0.031(11) 0.003(9) 0.004(9) 0.004(8)

loop_
_atom_type_symbol
_atom_type_description
_atom_type_scat_dispersion_real
_atom_type_scat_dispersion_imag
_atom_type_scat_source
C C 0.0033 0.0016
;
International Tables for Crystallography
(Vol. C, Tables 4.2.6.8 and 6.1.1.4)
;
H H 0.0000 0.0000
;
International Tables for Crystallography
(Vol. C, Table 6.1.1.4)
;
N N 0.0061 0.0033
;
International Tables for Crystallography
(Vol. C, Tables 4.2.6.8 and 6.1.1.4)
;
Pt Pt -1.7033 8.3905
;
International Tables for Crystallography
(Vol. C, Tables 4.2.6.8 and 6.1.1.4)
;

loop_
_geom_angle_atom_site_label_1
_geom_angle_atom_site_label_2
_geom_angle_atom_site_label_3
_geom_angle
_geom_angle_site_symmetry_1
_geom_angle_site_symmetry_3
_geom_angle_publ_flag
N10 PT1 N10 112.5(10) 2_656 . ?
N10 PT1 N2 167.6(7) 2_656 . ?
N10 PT1 N2 80.0(7) . . ?
N10 PT1 N2 80.0(7) 2_656 2_656 ?
N10 PT1 N2 167.6(7) . 2_656 ?
N2 PT1 N2 87.6(9) . 2_656 ?
C4 N2 C6 117.4(19) . . ?
C4 N2 PT1 116.0(14) . . ?
C6 N2 PT1 126.6(14) . . ?
N10 N3 C8 105.0(16) . . ?
N3 N10 C5 110.0(15) . . ?
N3 N10 PT1 135.3(14) . . ?
C5 N10 PT1 114.7(11) . . ?
N2 C4 C5 115.0(18) . . ?
N2 C4 H4 122.5 . . ?
C5 C4 H4 122.5 . . ?
C4 C5 C9 137.4(19) . . ?
C4 C5 N10 114.3(14) . . ?
C9 C5 N10 108.2(14) . . ?
N2 C6 H6A 109.5 . . ?
N2 C6 H6B 109.5 . . ?
H6A C6 H6B 109.5 . . ?
N2 C6 H6C 109.5 . . ?
H6A C6 H6C 109.5 . . ?
H6B C6 H6C 109.5 . . ?
N3 C8 C9 111.6(16) . . ?
N3 C8 H8 124.2 . . ?
C9 C8 H8 124.2 . . ?
C5 C9 C8 105.1(15) . . ?
C5 C9 H9 127.4 . . ?
C8 C9 H9 127.4 . . ?

loop_
_geom_bond_atom_site_label_1
_geom_bond_atom_site_label_2
_geom_bond_distance
_geom_bond_site_symmetry_2
_geom_bond_publ_flag
PT1 N10 1.981(18) 2_656 ?
PT1 N10 1.981(18) . ?
PT1 N2 2.00(2) . ?
PT1 N2 2.00(2) 2_656 ?
N2 C4 1.375(17) . ?
N2 C6 1.48(3) . ?
N3 N10 1.404(18) . ?
N3 C8 1.420(18) . ?
N10 C5 1.43(2) . ?
C4 C5 1.388(18) . ?
C4 H4 0.9500 . ?
C5 C9 1.418(17) . ?
C6 H6A 0.9800 . ?
C6 H6B 0.9800 . ?
C6 H6C 0.9800 . ?
C8 C9 1.431(18) . ?
C8 H8 0.9500 . ?
C9 H9 0.9500 . ?

loop_
_geom_torsion_atom_site_label_1
_geom_torsion_atom_site_label_2
_geom_torsion_atom_site_label_3
_geom_torsion_atom_site_label_4
_geom_torsion
_geom_torsion_site_symmetry_1
_geom_torsion_site_symmetry_2
_geom_torsion_site_symmetry_3
_geom_torsion_site_symmetry_4
_geom_torsion_publ_flag
C8 N3 N10 C5 -0.4(16) . . . . ?
C8 N3 N10 PT1 179.4(14) . . . . ?
C6 N2 C4 C5 178.3(17) . . . . ?
PT1 N2 C4 C5 -1.5(17) . . . . ?
N2 C4 C5 C9 -179.8(18) . . . . ?
N2 C4 C5 N10 1(2) . . . . ?
N3 N10 C5 C4 -179.6(13) . . . . ?
PT1 N10 C5 C4 0.5(18) . . . . ?
N3 N10 C5 C9 1(2) . . . . ?
PT1 N10 C5 C9 -179.2(12) . . . . ?
N10 N3 C8 C9 -0.1(13) . . . . ?
C4 C5 C9 C8 179.7(17) . . . . ?
N10 C5 C9 C8 -0.7(17) . . . . ?
N3 C8 C9 C5 0.5(14) . . . . ?
